data_4514180
loop_
_publ_author_name
'Park, Jinhee'
'Perry, Zachary'
'Chen, Ying-Pin'
'Bae, Jaeyeon'
'Zhou, Hong-Cai'

_publ_section_title
;
 Chromium(II) Metal-Organic Polyhedra as Highly Porous Materials.
;
_journal_issue 33
_journal_name_full 'ACS applied materials &amp; interfaces'
_journal_page_first 28064
_journal_page_last 28068
_journal_paper_doi 10.1021/acsami.7b09339
_journal_volume 9
_journal_year 2017
_chemical_formula_moiety '12*(Cr2 O2) 24*(C19 H24 O4 Si1)'
_chemical_formula_sum 'C456 H576 Cr24 O120 Si24'
_chemical_formula_weight 9899.33
_chemical_name_common 'Cr-3 cub'
_chemical_name_systematic
; 
 ? 
;
_space_group_IT_number 87
_symmetry_cell_setting tetragonal
_symmetry_space_group_name_Hall '-I 4'
_symmetry_space_group_name_H-M 'I 4/m'
_atom_sites_solution_hydrogens geom
_atom_sites_solution_primary direct
_atom_sites_solution_secondary difmap
_audit_creation_method SHELXL-97
_cell_angle_alpha 90.00
_cell_angle_beta 90.00
_cell_angle_gamma 90.00
_cell_formula_units_Z 2
_cell_length_a 34.230
_cell_length_b 34.230
_cell_length_c 48.409(6)
_cell_measurement_reflns_used 9964
_cell_measurement_temperature 110(2)
_cell_measurement_theta_max 12.4232
_cell_measurement_theta_min 2.1881
_cell_volume 56720(7)
_computing_cell_refinement 'SAINT+ ver. (Bruker, 2001)'
_computing_data_collection 'APEX2  (Bruker, 2008)'
_computing_data_reduction 'SAINT+ ver. (Bruker, 2001)'
_computing_molecular_graphics 'SHELXTL (Sheldrick, 2008)'
_computing_publication_material 'SHELXTL (Sheldrick, 2008)'
_computing_structure_refinement 'SHELXL-97 (Sheldrick, 2008)'
_computing_structure_solution 'SHELXS-97 (Sheldrick, 2008)'
_diffrn_ambient_temperature 110(2)
_diffrn_measured_fraction_theta_full 0.947
_diffrn_measured_fraction_theta_max 0.947
_diffrn_measurement_device_type 'Bruker SMART APEX II CCD area detector'
_diffrn_measurement_method 'phi and omega scans'
_diffrn_radiation_monochromator graphite
_diffrn_radiation_source 'fine-focus sealed tube'
_diffrn_radiation_type 'Synchrotron at 15-ID Sec of Argonne National Lab'
_diffrn_radiation_wavelength 0.41328
_diffrn_reflns_av_R_equivalents 0.2026
_diffrn_reflns_av_sigmaI/netI 0.1720
_diffrn_reflns_limit_h_max 40
_diffrn_reflns_limit_h_min -40
_diffrn_reflns_limit_k_max 40
_diffrn_reflns_limit_k_min -38
_diffrn_reflns_limit_l_max 56
_diffrn_reflns_limit_l_min -56
_diffrn_reflns_number 243453
_diffrn_reflns_theta_full 14.16
_diffrn_reflns_theta_max 14.16
_diffrn_reflns_theta_min 0.69
_exptl_absorpt_coefficient_mu 0.147
_exptl_absorpt_correction_T_max 0.9855
_exptl_absorpt_correction_T_min 0.9855
_exptl_absorpt_correction_type multi-scan
_exptl_absorpt_process_details 'SADABS (Sheldrick, 2008)'
_exptl_crystal_colour Purple
_exptl_crystal_density_diffrn 0.580
_exptl_crystal_density_meas ?
_exptl_crystal_density_method 'not measured'
_exptl_crystal_description Octahedral
_exptl_crystal_F_000 10368
_exptl_crystal_size_max 0.10
_exptl_crystal_size_mid 0.10
_exptl_crystal_size_min 0.10
_platon_squeeze_details
;
;
_refine_diff_density_max 0.704
_refine_diff_density_min -0.926
_refine_diff_density_rms 0.093
_refine_ls_extinction_method none
_refine_ls_goodness_of_fit_ref 1.003
_refine_ls_hydrogen_treatment constr
_refine_ls_matrix_type full
_refine_ls_number_parameters 475
_refine_ls_number_reflns 23691
_refine_ls_number_restraints 93
_refine_ls_restrained_S_all 1.011
_refine_ls_R_factor_all 0.2126
_refine_ls_R_factor_gt 0.1331
_refine_ls_shift/su_max 0.001
_refine_ls_shift/su_mean 0.000
_refine_ls_structure_factor_coef Fsqd
_refine_ls_weighting_details 'calc w=1/[\s^2^(Fo^2^)+(0.0300P)^2^+480.0000P] where P=(Fo^2^+2Fc^2^)/3'
_refine_ls_weighting_scheme calc
_refine_ls_wR_factor_gt 0.3081
_refine_ls_wR_factor_ref 0.3228
_reflns_number_gt 8038
_reflns_number_total 23691
_reflns_threshold_expression >2sigma(I)
_cod_data_source_file am7b09339_si_004.cif
_cod_data_source_block i4m_sq
_cod_depositor_comments
;
The following automatic conversions were performed:

'_symmetry_cell_setting' value 'Tetragonal' changed to 'tetragonal'
according to
/home/data/users/saulius/crontab/automatic-downloads/current/ACS/lib/dictionaries/cif_core.dic
dictionary named 'cif_core.dic' version 2.4.2 from 2011-04-26.

'_exptl_crystal_density_meas' value 'not measured' was changed to '?'
- the value is perceived as not measured.

Automatic conversion script
Id: cif_fix_values 4973 2017-02-22 13:04:09Z antanas 
;
_cod_original_cell_volume 56722(7)
_cod_original_sg_symbol_H-M I4/m
_cod_database_code 4514180

loop_
_symmetry_equiv_pos_as_xyz
'x, y, z'
'-y, x, z'
'-x, -y, z'
'y, -x, z'
'x+1/2, y+1/2, z+1/2'
'-y+1/2, x+1/2, z+1/2'
'-x+1/2, -y+1/2, z+1/2'
'y+1/2, -x+1/2, z+1/2'
'-x, -y, -z'
'y, -x, -z'
'x, y, -z'
'-y, x, -z'
'-x+1/2, -y+1/2, -z+1/2'
'y+1/2, -x+1/2, -z+1/2'
'x+1/2, y+1/2, -z+1/2'
'-y+1/2, x+1/2, -z+1/2'

loop_
_atom_site_label
_atom_site_type_symbol
_atom_site_fract_x
_atom_site_fract_y
_atom_site_fract_z
_atom_site_U_iso_or_equiv
_atom_site_adp_type
_atom_site_occupancy
_atom_site_symmetry_multiplicity
_atom_site_calc_flag
_atom_site_refinement_flags
Cr1 Cr 0.35657(4) 0.59290(4) 0.12000(3) 0.0727(4) Uani 1 1 d .
Cr2 Cr 0.31532(4) 0.61969(4) 0.15505(3) 0.0851(5) Uani 1 1 d .
Cr3 Cr 0.26332(5) 0.44920(6) 0.0000 0.0720(5) Uani 1 2 d S
Cr4 Cr 0.19479(5) 0.43479(6) 0.0000 0.0810(6) Uani 1 2 d S
O1 O 0.30809(15) 0.57474(15) 0.09967(11) 0.0785(16) Uani 1 1 d .
O2 O 0.26886(15) 0.60073(17) 0.13339(12) 0.0898(17) Uani 1 1 d .
O3 O 0.25349(14) 0.49000(15) 0.02977(11) 0.0775(15) Uani 1 1 d .
O4 O 0.18789(14) 0.47571(16) 0.03016(12) 0.0875(17) Uani 1 1 d .
O5 O 0.35346(15) 0.64478(15) 0.09966(10) 0.0749(15) Uani 1 1 d .
O6 O 0.31366(16) 0.67061(15) 0.13319(11) 0.0819(16) Uani 1 1 d .
O7 O 0.40778(16) 0.72972(14) 0.02953(11) 0.0766(15) Uani 1 1 d .
O8 O 0.39463(16) 0.79520(15) 0.03018(12) 0.0844(17) Uani 1 1 d .
O9 O 0.38738(15) 0.40357(14) 0.14155(11) 0.0777(15) Uani 1 1 d .
O10 O 0.36332(17) 0.36424(18) 0.17532(11) 0.0914(18) Uani 1 1 d .
O11 O 0.35784(14) 0.54188(14) 0.14192(11) 0.0721(14) Uani 1 1 d .
O12 O 0.31929(17) 0.56780(17) 0.17530(11) 0.0904(18) Uani 1 1 d .
Si1 Si 0.04988(15) 0.5916(2) 0.1192(2) 0.560(8) Uani 1 1 d D
C18 C 0.0439(3) 0.5679(4) 0.1544(2) 0.560(8) Uani 1 1 d D
H18A H 0.0163 0.5715 0.1607 0.672 Uiso 1 1 calc R
C19 C 0.0527(5) 0.5248(3) 0.1528(3) 0.560(8) Uani 1 1 d D
H19A H 0.0480 0.5118 0.1700 0.841 Uiso 1 1 d R
H19B H 0.0340 0.5161 0.1393 0.841 Uiso 1 1 d R
H19C H 0.0786 0.5187 0.1464 0.841 Uiso 1 1 d R
C17 C 0.0710(5) 0.5867(5) 0.1751(2) 0.560(8) Uani 1 1 d D
H17A H 0.0659 0.5730 0.1920 0.841 Uiso 1 1 d R
H17B H 0.0971 0.5812 0.1690 0.841 Uiso 1 1 d R
H17C H 0.0681 0.6142 0.1781 0.841 Uiso 1 1 d R
C15 C 0.0425(3) 0.6464(2) 0.1224(3) 0.560(8) Uani 1 1 d D
H15A H 0.0542 0.6555 0.1402 0.672 Uiso 1 1 calc R
C16 C 0.0623(5) 0.6674(3) 0.0988(4) 0.560(8) Uani 1 1 d D
H16A H 0.0596 0.6950 0.1019 0.841 Uiso 1 1 d R
H16B H 0.0891 0.6615 0.0945 0.841 Uiso 1 1 d R
H16C H 0.0460 0.6596 0.0837 0.841 Uiso 1 1 d R
C14 C -0.0005(3) 0.6562(3) 0.1222(5) 0.560(8) Uani 1 1 d D
H14A H -0.0027 0.6839 0.1249 0.841 Uiso 1 1 d R
H14B H -0.0172 0.6483 0.1073 0.841 Uiso 1 1 d R
H14C H -0.0081 0.6429 0.1388 0.841 Uiso 1 1 d R
C12 C 0.0127(3) 0.5709(3) 0.0941(2) 0.560(8) Uani 1 1 d D
H12A H 0.0051 0.5919 0.0807 0.672 Uiso 1 1 calc R
C13 C 0.0296(4) 0.5371(3) 0.0780(3) 0.560(8) Uani 1 1 d D
H13A H 0.0098 0.5268 0.0654 0.841 Uiso 1 1 calc R
H13B H 0.0377 0.5166 0.0909 0.841 Uiso 1 1 calc R
H13C H 0.0523 0.5461 0.0674 0.841 Uiso 1 1 calc R
C11 C -0.0235(3) 0.5574(6) 0.1091(4) 0.560(8) Uani 1 1 d D
H11A H -0.0416 0.5487 0.0953 0.841 Uiso 1 1 d R
H11B H -0.0278 0.5431 0.1259 0.841 Uiso 1 1 d R
H11C H -0.0273 0.5848 0.1125 0.841 Uiso 1 1 d R
Si2 Si 0.2364(2) 0.87703(15) 0.12034(16) 0.419(5) Uani 1 1 d D
C38 C 0.2335(3) 0.8777(3) 0.15950(16) 0.419(5) Uani 1 1 d D
H38A H 0.2238 0.8517 0.1660 0.503 Uiso 1 1 calc R
C39 C 0.2734(3) 0.8848(5) 0.1719(2) 0.419(5) Uani 1 1 d D
H39A H 0.2718 0.8866 0.1916 0.629 Uiso 1 1 d R
H39B H 0.2904 0.8636 0.1669 0.629 Uiso 1 1 d R
H39C H 0.2836 0.9088 0.1646 0.629 Uiso 1 1 d R
C37 C 0.2058(4) 0.9089(5) 0.1696(2) 0.419(5) Uani 1 1 d D
H37A H 0.2050 0.9102 0.1894 0.629 Uiso 1 1 d R
H37B H 0.2153 0.9332 0.1623 0.629 Uiso 1 1 d R
H37C H 0.1800 0.9040 0.1627 0.629 Uiso 1 1 d R
C35 C 0.2565(3) 0.9254(2) 0.1075(2) 0.419(5) Uani 1 1 d D
H35A H 0.2769 0.9348 0.1207 0.503 Uiso 1 1 calc R
C36 C 0.2747(5) 0.9209(3) 0.0792(3) 0.419(5) Uani 1 1 d D
H36A H 0.2834 0.9455 0.0719 0.629 Uiso 1 1 d R
H36B H 0.2951 0.9019 0.0775 0.629 Uiso 1 1 d R
H36C H 0.2521 0.9123 0.0691 0.629 Uiso 1 1 d R
C34 C 0.2243(4) 0.9555(2) 0.1060(3) 0.419(5) Uani 1 1 d D
H34A H 0.2336 0.9797 0.0983 0.629 Uiso 1 1 d R
H34B H 0.2014 0.9472 0.0961 0.629 Uiso 1 1 d R
H34C H 0.2179 0.9593 0.1251 0.629 Uiso 1 1 d R
C32 C 0.1859(2) 0.8686(2) 0.1053(2) 0.419(5) Uani 1 1 d D
H32A H 0.1683 0.8902 0.1114 0.503 Uiso 1 1 calc R
C33 C 0.1874(4) 0.8680(4) 0.0742(2) 0.419(5) Uani 1 1 d D
H33A H 0.1618 0.8620 0.0674 0.629 Uiso 1 1 d R
H33B H 0.1973 0.8907 0.0648 0.629 Uiso 1 1 d R
H33C H 0.2045 0.8463 0.0708 0.629 Uiso 1 1 d R
C31 C 0.1693(3) 0.8303(3) 0.1154(3) 0.419(5) Uani 1 1 d D
H31A H 0.1439 0.8246 0.1081 0.629 Uiso 1 1 d R
H31B H 0.1862 0.8083 0.1125 0.629 Uiso 1 1 d R
H31C H 0.1672 0.8354 0.1349 0.629 Uiso 1 1 d R
Si3 Si 0.2707(2) 0.44619(19) 0.30245(10) 0.446(6) Uani 1 1 d D
C58 C 0.2608(3) 0.4951(2) 0.31956(16) 0.446(6) Uani 1 1 d D
H58A H 0.2863 0.5086 0.3226 0.535 Uiso 1 1 calc R
C59 C 0.2355(5) 0.5206(3) 0.3015(2) 0.446(6) Uani 1 1 d D
H59A H 0.2244 0.5446 0.3082 0.669 Uiso 1 1 d R
H59B H 0.2483 0.5253 0.2841 0.669 Uiso 1 1 d R
H59C H 0.2152 0.5016 0.2990 0.669 Uiso 1 1 d R
C57 C 0.2411(5) 0.4897(3) 0.34718(18) 0.446(6) Uani 1 1 d D
H57A H 0.2298 0.5139 0.3532 0.669 Uiso 1 1 d R
H57B H 0.2209 0.4704 0.3453 0.669 Uiso 1 1 d R
H57C H 0.2598 0.4809 0.3606 0.669 Uiso 1 1 d R
C55 C 0.2239(3) 0.4168(3) 0.29934(17) 0.446(6) Uani 1 1 d D
H55A H 0.2090 0.4188 0.3171 0.535 Uiso 1 1 calc R
C56 C 0.1986(4) 0.4319(4) 0.2761(3) 0.446(6) Uani 1 1 d D
H56A H 0.1790 0.4118 0.2751 0.669 Uiso 1 1 d R
H56B H 0.1863 0.4565 0.2801 0.669 Uiso 1 1 d R
H56C H 0.2121 0.4335 0.2588 0.669 Uiso 1 1 d R
C54 C 0.2334(4) 0.3744(2) 0.2940(3) 0.446(6) Uani 1 1 d D
H54A H 0.2134 0.3548 0.2928 0.669 Uiso 1 1 d R
H54B H 0.2473 0.3756 0.2768 0.669 Uiso 1 1 d R
H54C H 0.2513 0.3677 0.3086 0.669 Uiso 1 1 d R
C52 C 0.3074(3) 0.4181(3) 0.32411(17) 0.446(6) Uani 1 1 d D
H52A H 0.3170 0.3951 0.3133 0.535 Uiso 1 1 calc R
C53 C 0.3415(3) 0.4441(5) 0.3313(3) 0.446(6) Uani 1 1 d D
H53A H 0.3613 0.4357 0.3440 0.669 Uiso 1 1 d R
H53B H 0.3529 0.4478 0.3133 0.669 Uiso 1 1 d R
H53C H 0.3305 0.4683 0.3376 0.669 Uiso 1 1 d R
C51 C 0.2886(4) 0.4039(4) 0.3505(2) 0.446(6) Uani 1 1 d D
H51A H 0.3090 0.3958 0.3628 0.669 Uiso 1 1 d R
H51B H 0.2772 0.4277 0.3571 0.669 Uiso 1 1 d R
H51C H 0.2689 0.3839 0.3496 0.669 Uiso 1 1 d R
C1 C 0.2767(3) 0.5820(2) 0.1110(2) 0.088(3) Uani 1 1 d .
C2 C 0.2192(3) 0.4933(3) 0.03818(17) 0.082(3) Uani 1 1 d .
C3 C 0.24453(12) 0.53974(17) 0.07434(12) 0.081(2) Uani 1 1 d G
H3A H 0.2701 0.5334 0.0682 0.097 Uiso 1 1 calc R
C4 C 0.23937(14) 0.56553(17) 0.09622(12) 0.082(2) Uani 1 1 d G
C5 C 0.20193(19) 0.57475(17) 0.10521(12) 0.099(3) Uani 1 1 d G
H5A H 0.1984 0.5924 0.1202 0.119 Uiso 1 1 calc R
C6 C 0.16964(13) 0.5582(2) 0.09233(15) 0.129(4) Uani 1 1 d GD
C7 C 0.17480(14) 0.5324(2) 0.07045(14) 0.105(3) Uani 1 1 d G
H7A H 0.1527 0.5211 0.0616 0.126 Uiso 1 1 calc R
C8 C 0.21225(18) 0.52317(17) 0.06146(11) 0.092(3) Uani 1 1 d G
C9 C 0.1316(4) 0.5675(7) 0.1026(5) 0.560(8) Uani 1 1 d D
C10 C 0.0996(2) 0.5818(4) 0.1061(3) 0.560(8) Uani 1 1 d D
C21 C 0.3342(3) 0.6710(2) 0.1112(2) 0.085(3) Uani 1 1 d .
C22 C 0.3908(3) 0.7610(3) 0.03754(17) 0.082(3) Uani 1 1 d .
C23 C 0.35888(16) 0.71703(14) 0.07456(12) 0.082(2) Uani 1 1 d G
H23A H 0.3750 0.6962 0.0684 0.098 Uiso 1 1 calc R
C24 C 0.36105(16) 0.75336(17) 0.06182(10) 0.083(2) Uani 1 1 d G
C25 C 0.3375(2) 0.78382(13) 0.07088(13) 0.100(3) Uani 1 1 d G
H25A H 0.3389 0.8086 0.0622 0.120 Uiso 1 1 calc R
C26 C 0.31170(19) 0.77796(17) 0.09269(15) 0.128(4) Uani 1 1 d GD
C27 C 0.30954(17) 0.7416(2) 0.10543(12) 0.103(3) Uani 1 1 d G
H27A H 0.2919 0.7376 0.1203 0.123 Uiso 1 1 calc R
C28 C 0.33313(18) 0.71118(14) 0.09637(12) 0.086(3) Uani 1 1 d G
C29 C 0.2864(7) 0.8071(4) 0.1040(6) 0.419(5) Uani 1 1 d D
C30 C 0.2692(3) 0.8371(2) 0.1093(2) 0.419(5) Uani 1 1 d D
C41 C 0.3385(3) 0.5408(3) 0.16432(19) 0.087(3) Uani 1 1 d .
C42 C 0.3693(2) 0.3963(2) 0.16337(19) 0.078(2) Uani 1 1 d .
C43 C 0.35501(16) 0.46887(18) 0.16585(8) 0.090(3) Uani 1 1 d G
H43A H 0.3663 0.4715 0.1480 0.108 Uiso 1 1 calc R
C44 C 0.33948(18) 0.50136(14) 0.17911(12) 0.086(3) Uani 1 1 d G
C45 C 0.32295(18) 0.49753(17) 0.20520(12) 0.107(3) Uani 1 1 d G
H45A H 0.3123 0.5197 0.2143 0.128 Uiso 1 1 calc R
C46 C 0.32195(19) 0.4612(2) 0.21802(8) 0.115(4) Uani 1 1 d GD
C47 C 0.33747(19) 0.42872(16) 0.20475(12) 0.100(3) Uani 1 1 d G
H47A H 0.3368 0.4039 0.2135 0.120 Uiso 1 1 calc R
C48 C 0.35401(16) 0.43255(15) 0.17866(12) 0.083(3) Uani 1 1 d G
C49 C 0.3053(10) 0.4548(6) 0.2447(3) 0.446(6) Uani 1 1 d D
C50 C 0.2912(3) 0.4545(3) 0.26765(12) 0.446(6) Uani 1 1 d D
O1S O 0.39553(18) 0.56723(18) 0.08759(12) 0.108(2) Uani 1 1 d .
O2S O 0.2766(2) 0.6440(2) 0.18892(15) 0.134(3) Uani 1 1 d .
O3S O 0.3277(2) 0.4627(3) 0.0000 0.106(3) Uani 1 2 d S
O4S O 0.1301(2) 0.4207(3) 0.0000 0.113(3) Uani 1 2 d S

loop_
_atom_site_aniso_label
_atom_site_aniso_U_11
_atom_site_aniso_U_22
_atom_site_aniso_U_33
_atom_site_aniso_U_23
_atom_site_aniso_U_13
_atom_site_aniso_U_12
Cr1 0.0731(9) 0.0757(9) 0.0693(8) -0.0115(7) 0.0198(7) -0.0008(7)
Cr2 0.0824(10) 0.0897(10) 0.0831(9) -0.0166(8) 0.0297(8) 0.0017(8)
Cr3 0.0481(11) 0.0852(14) 0.0829(13) 0.000 0.000 -0.0077(10)
Cr4 0.0513(11) 0.0908(15) 0.1010(15) 0.000 0.000 -0.0081(10)
O1 0.063(4) 0.092(4) 0.081(4) -0.025(3) 0.024(3) -0.007(3)
O2 0.070(4) 0.104(5) 0.095(4) -0.018(4) 0.018(3) 0.005(3)
O3 0.042(3) 0.099(4) 0.092(4) -0.013(3) 0.004(3) -0.015(3)
O4 0.044(3) 0.103(4) 0.115(5) -0.017(4) 0.004(3) -0.002(3)
O5 0.090(4) 0.064(3) 0.071(3) -0.013(3) 0.026(3) 0.008(3)
O6 0.090(4) 0.075(4) 0.080(4) -0.009(3) 0.031(3) 0.002(3)
O7 0.102(4) 0.048(3) 0.080(4) -0.005(3) 0.018(3) 0.007(3)
O8 0.096(4) 0.049(3) 0.108(4) 0.000(3) 0.019(3) 0.018(3)
O9 0.087(4) 0.068(3) 0.078(4) 0.023(3) 0.020(3) -0.003(3)
O10 0.107(5) 0.096(4) 0.072(4) 0.023(3) 0.032(3) -0.001(4)
O11 0.070(3) 0.067(3) 0.079(4) 0.001(3) 0.032(3) 0.000(3)
O12 0.095(4) 0.093(4) 0.082(4) -0.010(3) 0.046(3) 0.006(3)
Si1 0.159(4) 0.598(12) 0.92(2) -0.389(15) 0.177(8) 0.014(7)
C18 0.159(4) 0.598(12) 0.92(2) -0.389(15) 0.177(8) 0.014(7)
C19 0.159(4) 0.598(12) 0.92(2) -0.389(15) 0.177(8) 0.014(7)
C17 0.159(4) 0.598(12) 0.92(2) -0.389(15) 0.177(8) 0.014(7)
C15 0.159(4) 0.598(12) 0.92(2) -0.389(15) 0.177(8) 0.014(7)
C16 0.159(4) 0.598(12) 0.92(2) -0.389(15) 0.177(8) 0.014(7)
C14 0.159(4) 0.598(12) 0.92(2) -0.389(15) 0.177(8) 0.014(7)
C12 0.159(4) 0.598(12) 0.92(2) -0.389(15) 0.177(8) 0.014(7)
C13 0.159(4) 0.598(12) 0.92(2) -0.389(15) 0.177(8) 0.014(7)
C11 0.159(4) 0.598(12) 0.92(2) -0.389(15) 0.177(8) 0.014(7)
Si2 0.459(10) 0.247(5) 0.551(11) -0.002(7) 0.279(9) 0.171(6)
C38 0.459(10) 0.247(5) 0.551(11) -0.002(7) 0.279(9) 0.171(6)
C39 0.459(10) 0.247(5) 0.551(11) -0.002(7) 0.279(9) 0.171(6)
C37 0.459(10) 0.247(5) 0.551(11) -0.002(7) 0.279(9) 0.171(6)
C35 0.459(10) 0.247(5) 0.551(11) -0.002(7) 0.279(9) 0.171(6)
C36 0.459(10) 0.247(5) 0.551(11) -0.002(7) 0.279(9) 0.171(6)
C34 0.459(10) 0.247(5) 0.551(11) -0.002(7) 0.279(9) 0.171(6)
C32 0.459(10) 0.247(5) 0.551(11) -0.002(7) 0.279(9) 0.171(6)
C33 0.459(10) 0.247(5) 0.551(11) -0.002(7) 0.279(9) 0.171(6)
C31 0.459(10) 0.247(5) 0.551(11) -0.002(7) 0.279(9) 0.171(6)
Si3 0.801(16) 0.304(7) 0.233(6) 0.062(5) 0.288(8) -0.014(9)
C58 0.801(16) 0.304(7) 0.233(6) 0.062(5) 0.288(8) -0.014(9)
C59 0.801(16) 0.304(7) 0.233(6) 0.062(5) 0.288(8) -0.014(9)
C57 0.801(16) 0.304(7) 0.233(6) 0.062(5) 0.288(8) -0.014(9)
C55 0.801(16) 0.304(7) 0.233(6) 0.062(5) 0.288(8) -0.014(9)
C56 0.801(16) 0.304(7) 0.233(6) 0.062(5) 0.288(8) -0.014(9)
C54 0.801(16) 0.304(7) 0.233(6) 0.062(5) 0.288(8) -0.014(9)
C52 0.801(16) 0.304(7) 0.233(6) 0.062(5) 0.288(8) -0.014(9)
C53 0.801(16) 0.304(7) 0.233(6) 0.062(5) 0.288(8) -0.014(9)
C51 0.801(16) 0.304(7) 0.233(6) 0.062(5) 0.288(8) -0.014(9)
C1 0.082(7) 0.060(5) 0.123(8) -0.024(5) 0.027(6) -0.011(5)
C2 0.060(6) 0.114(7) 0.071(6) 0.003(5) -0.012(5) -0.018(5)
C3 0.052(5) 0.100(7) 0.091(6) 0.000(5) 0.008(5) 0.005(5)
C4 0.075(6) 0.084(6) 0.086(6) -0.015(5) 0.010(5) -0.007(5)
C5 0.052(5) 0.116(8) 0.129(8) -0.042(6) 0.016(6) 0.013(5)
C6 0.061(7) 0.128(9) 0.198(12) -0.033(9) 0.040(7) 0.021(6)
C7 0.062(6) 0.125(8) 0.127(8) -0.034(7) 0.012(6) -0.002(5)
C8 0.056(6) 0.116(8) 0.104(7) -0.013(6) 0.019(5) -0.007(5)
C9 0.159(4) 0.598(12) 0.92(2) -0.389(15) 0.177(8) 0.014(7)
C10 0.159(4) 0.598(12) 0.92(2) -0.389(15) 0.177(8) 0.014(7)
C21 0.085(6) 0.064(6) 0.105(7) -0.014(5) 0.032(6) -0.035(5)
C22 0.113(7) 0.062(6) 0.071(6) -0.009(5) 0.003(5) 0.019(5)
C23 0.089(6) 0.056(5) 0.101(7) -0.015(5) 0.000(5) 0.015(5)
C24 0.086(6) 0.080(6) 0.082(6) -0.003(5) 0.010(5) 0.013(5)
C25 0.141(9) 0.044(5) 0.113(8) -0.010(5) 0.016(7) 0.019(5)
C26 0.142(10) 0.104(9) 0.139(10) -0.014(8) 0.053(8) 0.034(7)
C27 0.131(8) 0.080(7) 0.097(7) -0.003(6) 0.053(6) 0.023(6)
C28 0.090(7) 0.079(6) 0.089(6) -0.014(5) 0.027(5) 0.003(5)
C29 0.459(10) 0.247(5) 0.551(11) -0.002(7) 0.279(9) 0.171(6)
C30 0.459(10) 0.247(5) 0.551(11) -0.002(7) 0.279(9) 0.171(6)
C41 0.082(6) 0.085(7) 0.095(7) -0.013(6) 0.048(6) -0.032(5)
C42 0.066(5) 0.068(6) 0.100(7) 0.034(5) 0.033(5) 0.007(4)
C43 0.075(6) 0.120(8) 0.075(6) 0.010(6) 0.033(5) -0.011(5)
C44 0.103(7) 0.081(6) 0.074(6) -0.007(5) 0.038(5) -0.006(5)
C45 0.119(8) 0.112(8) 0.090(7) -0.019(6) 0.055(6) -0.003(6)
C46 0.139(9) 0.130(9) 0.075(7) 0.011(7) 0.032(6) -0.015(8)
C47 0.117(8) 0.086(7) 0.098(7) 0.018(6) 0.046(6) -0.005(6)
C48 0.072(6) 0.093(7) 0.084(6) 0.026(5) 0.027(5) 0.008(5)
C49 0.801(16) 0.304(7) 0.233(6) 0.062(5) 0.288(8) -0.014(9)
C50 0.801(16) 0.304(7) 0.233(6) 0.062(5) 0.288(8) -0.014(9)
O1S 0.115(5) 0.122(5) 0.087(4) -0.026(4) 0.053(4) -0.001(4)
O2S 0.129(6) 0.140(6) 0.135(6) -0.048(5) 0.064(5) -0.008(5)
O3S 0.051(5) 0.133(8) 0.133(7) 0.000 0.000 -0.020(5)
O4S 0.054(5) 0.139(8) 0.148(8) 0.000 0.000 -0.008(5)

loop_
_atom_type_symbol
_atom_type_description
_atom_type_scat_dispersion_real
_atom_type_scat_dispersion_imag
_atom_type_scat_source
C C 0.0015 0.0009 'International Tables Vol C Tables 4.2.6.8 and 6.1.1.4'
H H 0.0000 0.0000 'International Tables Vol C Tables 4.2.6.8 and 6.1.1.4'
Cr Cr 0.2496 0.3992 'International Tables Vol C Tables 4.2.6.8 and 6.1.1.4'
N N 0.0030 0.0019 'International Tables Vol C Tables 4.2.6.8 and 6.1.1.4'
O O 0.0056 0.0036 'International Tables Vol C Tables 4.2.6.8 and 6.1.1.4'
Si Si 0.0522 0.0431 'International Tables Vol C Tables 4.2.6.8 and 6.1.1.4'

loop_
_geom_angle_atom_site_label_1
_geom_angle_atom_site_label_2
_geom_angle_atom_site_label_3
_geom_angle
_geom_angle_site_symmetry_1
_geom_angle_site_symmetry_3
O1 Cr1 O5 89.4(2) . .
O1 Cr1 O9 177.4(2) . 4_565
O5 Cr1 O9 90.0(2) . 4_565
O1 Cr1 O11 90.4(2) . .
O5 Cr1 O11 177.1(2) . .
O9 Cr1 O11 90.0(2) 4_565 .
O1 Cr1 O1S 91.6(2) . .
O5 Cr1 O1S 92.0(2) . .
O9 Cr1 O1S 91.0(2) 4_565 .
O11 Cr1 O1S 90.9(2) . .
O1 Cr1 Cr2 88.79(16) . .
O5 Cr1 Cr2 88.73(15) . .
O9 Cr1 Cr2 88.63(15) 4_565 .
O11 Cr1 Cr2 88.39(14) . .
O1S Cr1 Cr2 179.2(2) . .
O2 Cr2 O10 176.4(2) . 4_565
O2 Cr2 O12 91.3(2) . .
O10 Cr2 O12 87.8(2) 4_565 .
O2 Cr2 O6 89.0(2) . .
O10 Cr2 O6 91.7(2) 4_565 .
O12 Cr2 O6 176.8(2) . .
O2 Cr2 O2S 91.9(3) . .
O10 Cr2 O2S 91.6(2) 4_565 .
O12 Cr2 O2S 90.7(3) . .
O6 Cr2 O2S 92.6(2) . .
O2 Cr2 Cr1 88.47(17) . .
O10 Cr2 Cr1 88.04(16) 4_565 .
O12 Cr2 Cr1 88.15(16) . .
O6 Cr2 Cr1 88.64(16) . .
O2S Cr2 Cr1 178.8(2) . .
O7 Cr3 O7 89.7(3) 12_655 2_655
O7 Cr3 O3 90.0(2) 12_655 11
O7 Cr3 O3 177.2(2) 2_655 11
O7 Cr3 O3 177.2(2) 12_655 .
O7 Cr3 O3 90.0(2) 2_655 .
O3 Cr3 O3 90.2(3) 11 .
O7 Cr3 O3S 91.6(2) 12_655 .
O7 Cr3 O3S 91.6(2) 2_655 .
O3 Cr3 O3S 91.2(2) 11 .
O3 Cr3 O3S 91.2(2) . .
O7 Cr3 Cr4 88.35(15) 12_655 .
O7 Cr3 Cr4 88.35(15) 2_655 .
O3 Cr3 Cr4 88.81(15) 11 .
O3 Cr3 Cr4 88.81(15) . .
O3S Cr3 Cr4 180.0(3) . .
O4 Cr4 O4 91.6(3) . 11
O4 Cr4 O8 176.9(2) . 12_655
O4 Cr4 O8 88.2(2) 11 12_655
O4 Cr4 O8 88.2(2) . 2_655
O4 Cr4 O8 176.9(2) 11 2_655
O8 Cr4 O8 91.8(3) 12_655 2_655
O4 Cr4 O4S 91.9(2) . .
O4 Cr4 O4S 91.9(2) 11 .
O8 Cr4 O4S 91.2(2) 12_655 .
O8 Cr4 O4S 91.2(2) 2_655 .
O4 Cr4 Cr3 88.40(16) . .
O4 Cr4 Cr3 88.40(16) 11 .
O8 Cr4 Cr3 88.52(16) 12_655 .
O8 Cr4 Cr3 88.52(16) 2_655 .
O4S Cr4 Cr3 179.5(3) . .
C1 O1 Cr1 116.0(6) . .
C1 O2 Cr2 115.8(5) . .
C2 O3 Cr3 116.7(5) . .
C2 O4 Cr4 116.2(5) . .
C21 O5 Cr1 116.0(5) . .
C21 O6 Cr2 115.2(5) . .
C22 O7 Cr3 115.7(5) . 10_565
C22 O8 Cr4 116.1(5) . 10_565
C42 O9 Cr1 116.2(5) . 2_655
C42 O10 Cr2 116.9(5) . 2_655
C41 O11 Cr1 117.2(5) . .
C41 O12 Cr2 118.4(5) . .
C10 Si1 C12 109.28(8) . .
C10 Si1 C18 109.28(8) . .
C12 Si1 C18 110.0(2) . .
C10 Si1 C15 109.29(8) . .
C12 Si1 C15 109.4(2) . .
C18 Si1 C15 109.5(2) . .
C19 C18 C17 109.06(10) . .
C19 C18 Si1 110.5(3) . .
C17 C18 Si1 110.4(3) . .
C19 C18 H18A 109.0 . .
C17 C18 H18A 109.0 . .
Si1 C18 H18A 109.0 . .
C18 C19 H19A 111.9 . .
C18 C19 H19B 101.8 . .
H19A C19 H19B 109.5 . .
C18 C19 H19C 114.4 . .
H19A C19 H19C 109.5 . .
H19B C19 H19C 109.5 . .
C18 C17 H17A 104.5 . .
C18 C17 H17B 106.7 . .
H17A C17 H17B 109.5 . .
C18 C17 H17C 117.1 . .
H17A C17 H17C 109.5 . .
H17B C17 H17C 109.4 . .
C14 C15 C16 109.07(10) . .
C14 C15 Si1 110.4(3) . .
C16 C15 Si1 110.4(3) . .
C14 C15 H15A 109.0 . .
C16 C15 H15A 109.0 . .
Si1 C15 H15A 109.0 . .
C15 C16 H16A 107.9 . .
C15 C16 H16B 119.5 . .
H16A C16 H16B 109.5 . .
C15 C16 H16C 100.5 . .
H16A C16 H16C 109.5 . .
H16B C16 H16C 109.5 . .
C15 C14 H14A 107.2 . .
C15 C14 H14B 121.7 . .
H14A C14 H14B 109.5 . .
C15 C14 H14C 98.7 . .
H14A C14 H14C 109.5 . .
H14B C14 H14C 109.5 . .
C13 C12 C11 109.15(10) . .
C13 C12 Si1 111.0(3) . .
C11 C12 Si1 110.9(3) . .
C13 C12 H12A 108.6 . .
C11 C12 H12A 108.6 . .
Si1 C12 H12A 108.6 . .
C12 C13 H13A 109.5 . .
C12 C13 H13B 109.5 . .
H13A C13 H13B 109.5 . .
C12 C13 H13C 109.5 . .
H13A C13 H13C 109.5 . .
H13B C13 H13C 109.5 . .
C12 C11 H11A 106.8 . .
C12 C11 H11B 133.7 . .
H11A C11 H11B 109.5 . .
C12 C11 H11C 83.9 . .
H11A C11 H11C 109.5 . .
H11B C11 H11C 109.5 . .
C30 Si2 C35 109.30(8) . .
C30 Si2 C38 109.25(8) . .
C35 Si2 C38 109.7(2) . .
C30 Si2 C32 109.25(8) . .
C35 Si2 C32 109.7(2) . .
C38 Si2 C32 109.7(2) . .
C37 C38 C39 109.10(10) . .
C37 C38 Si2 111.4(3) . .
C39 C38 Si2 110.5(3) . .
C37 C38 H38A 108.6 . .
C39 C38 H38A 108.6 . .
Si2 C38 H38A 108.6 . .
C38 C39 H39A 110.6 . .
C38 C39 H39B 109.1 . .
H39A C39 H39B 109.5 . .
C38 C39 H39C 108.8 . .
H39A C39 H39C 109.4 . .
H39B C39 H39C 109.5 . .
C38 C37 H37A 112.0 . .
C38 C37 H37B 106.3 . .
H37A C37 H37B 109.4 . .
C38 C37 H37C 110.1 . .
H37A C37 H37C 109.5 . .
H37B C37 H37C 109.5 . .
C36 C35 C34 109.07(10) . .
C36 C35 Si2 111.0(3) . .
C34 C35 Si2 110.4(3) . .
C36 C35 H35A 108.8 . .
C34 C35 H35A 108.8 . .
Si2 C35 H35A 108.8 . .
C35 C36 H36A 111.9 . .
C35 C36 H36B 116.6 . .
H36A C36 H36B 109.5 . .
C35 C36 H36C 99.4 . .
H36A C36 H36C 109.5 . .
H36B C36 H36C 109.5 . .
C35 C34 H34A 111.4 . .
C35 C34 H34B 114.6 . .
H34A C34 H34B 109.5 . .
C35 C34 H34C 102.2 . .
H34A C34 H34C 109.5 . .
H34B C34 H34C 109.5 . .
C33 C32 C31 109.05(10) . .
C33 C32 Si2 110.7(3) . .
C31 C32 Si2 110.5(3) . .
C33 C32 H32A 108.8 . .
C31 C32 H32A 108.8 . .
Si2 C32 H32A 108.8 . .
C32 C33 H33A 108.3 . .
C32 C33 H33B 118.1 . .
H33A C33 H33B 109.5 . .
C32 C33 H33C 101.6 . .
H33A C33 H33C 109.5 . .
H33B C33 H33C 109.5 . .
C32 C31 H31A 113.3 . .
C32 C31 H31B 114.0 . .
H31A C31 H31B 109.5 . .
C32 C31 H31C 100.8 . .
H31A C31 H31C 109.5 . .
H31B C31 H31C 109.5 . .
C50 Si3 C58 109.30(8) . .
C50 Si3 C55 109.28(8) . .
C58 Si3 C55 110.6(2) . .
C50 Si3 C52 109.24(8) . .
C58 Si3 C52 108.9(2) . .
C55 Si3 C52 109.5(2) . .
C57 C58 C59 109.19(10) . .
C57 C58 Si3 111.0(3) . .
C59 C58 Si3 111.1(3) . .
C57 C58 H58A 108.5 . .
C59 C58 H58A 108.5 . .
Si3 C58 H58A 108.5 . .
C58 C59 H59A 121.8 . .
C58 C59 H59B 110.0 . .
H59A C59 H59B 109.5 . .
C58 C59 H59C 95.4 . .
H59A C59 H59C 109.5 . .
H59B C59 H59C 109.5 . .
C58 C57 H57A 110.0 . .
C58 C57 H57B 108.7 . .
H57A C57 H57B 109.5 . .
C58 C57 H57C 109.8 . .
H57A C57 H57C 109.5 . .
H57B C57 H57C 109.5 . .
C56 C55 C54 109.05(10) . .
C56 C55 Si3 111.2(3) . .
C54 C55 Si3 110.0(3) . .
C56 C55 H55A 108.9 . .
C54 C55 H55A 108.9 . .
Si3 C55 H55A 108.9 . .
C55 C56 H56A 101.1 . .
C55 C56 H56B 113.8 . .
H56A C56 H56B 109.5 . .
C55 C56 H56C 113.2 . .
H56A C56 H56C 109.5 . .
H56B C56 H56C 109.5 . .
C55 C54 H54A 121.7 . .
C55 C54 H54B 102.2 . .
H54A C54 H54B 109.5 . .
C55 C54 H54C 103.8 . .
H54A C54 H54C 109.5 . .
H54B C54 H54C 109.5 . .
C53 C52 C51 109.04(10) . .
C53 C52 Si3 109.8(3) . .
C51 C52 Si3 110.4(3) . .
C53 C52 H52A 109.2 . .
C51 C52 H52A 109.2 . .
Si3 C52 H52A 109.2 . .
C52 C53 H53A 121.0 . .
C52 C53 H53B 100.6 . .
H53A C53 H53B 109.4 . .
C52 C53 H53C 106.2 . .
H53A C53 H53C 109.5 . .
H53B C53 H53C 109.5 . .
C52 C51 H51A 108.0 . .
C52 C51 H51B 100.3 . .
H51A C51 H51B 109.5 . .
C52 C51 H51C 119.4 . .
H51A C51 H51C 109.5 . .
H51B C51 H51C 109.5 . .
O1 C1 O2 130.8(9) . .
O1 C1 C4 116.0(8) . .
O2 C1 C4 113.2(7) . .
O3 C2 O4 129.9(8) . .
O3 C2 C8 116.3(7) . .
O4 C2 C8 113.8(7) . .
C4 C3 C8 120.0 . .
C4 C3 H3A 120.0 . .
C8 C3 H3A 120.0 . .
C5 C4 C3 120.0 . .
C5 C4 C1 121.8(5) . .
C3 C4 C1 118.1(5) . .
C6 C5 C4 120.0 . .
C6 C5 H5A 120.0 . .
C4 C5 H5A 120.0 . .
C5 C6 C7 120.0 . .
C5 C6 C9 118.6(13) . .
C7 C6 C9 121.4(13) . .
C8 C7 C6 120.0 . .
C8 C7 H7A 120.0 . .
C6 C7 H7A 120.0 . .
C7 C8 C3 120.0 . .
C7 C8 C2 121.5(5) . .
C3 C8 C2 118.5(5) . .
C10 C9 C6 164.2(19) . .
C9 C10 Si1 162.7(10) . .
O5 C21 O6 131.3(8) . .
O5 C21 C28 116.3(7) . .
O6 C21 C28 112.4(8) . .
O8 C22 O7 131.3(8) . .
O8 C22 C24 116.2(7) . .
O7 C22 C24 112.4(7) . .
C24 C23 C28 120.0 . .
C24 C23 H23A 120.0 . .
C28 C23 H23A 120.0 . .
C23 C24 C25 120.0 . .
C23 C24 C22 120.9(5) . .
C25 C24 C22 119.1(5) . .
C26 C25 C24 120.0 . .
C26 C25 H25A 120.0 . .
C24 C25 H25A 120.0 . .
C27 C26 C25 120.0 . .
C27 C26 C29 115.0(8) . .
C25 C26 C29 125.0(8) . .
C26 C27 C28 120.0 . .
C26 C27 H27A 120.0 . .
C28 C27 H27A 120.0 . .
C27 C28 C23 120.0 . .
C27 C28 C21 122.2(6) . .
C23 C28 C21 117.7(6) . .
C30 C29 C26 165.3(16) . .
C29 C30 Si2 169.6(11) . .
O12 C41 O11 127.8(8) . .
O12 C41 C44 117.7(7) . .
O11 C41 C44 114.5(8) . .
O9 C42 O10 130.0(8) . .
O9 C42 C48 114.6(7) . .
O10 C42 C48 115.3(7) . .
C44 C43 C48 120.0 . .
C44 C43 H43A 120.0 . .
C48 C43 H43A 120.0 . .
C45 C44 C43 120.0 . .
C45 C44 C41 120.0(5) . .
C43 C44 C41 119.9(5) . .
C44 C45 C46 120.0 . .
C44 C45 H45A 120.0 . .
C46 C45 H45A 120.0 . .
C45 C46 C47 120.0 . .
C45 C46 C49 123.4(10) . .
C47 C46 C49 116.6(10) . .
C48 C47 C46 120.0 . .
C48 C47 H47A 120.0 . .
C46 C47 H47A 120.0 . .
C47 C48 C43 120.0 . .
C47 C48 C42 120.0(5) . .
C43 C48 C42 119.9(5) . .
C50 C49 C46 171.7(19) . .
C49 C50 Si3 171.6(12) . .

loop_
_geom_bond_atom_site_label_1
_geom_bond_atom_site_label_2
_geom_bond_distance
_geom_bond_site_symmetry_2
Cr1 O1 2.027(5) .
Cr1 O5 2.033(5) .
Cr1 O9 2.033(5) 4_565
Cr1 O11 2.044(5) .
Cr1 O1S 2.239(5) .
Cr1 Cr2 2.3900(17) .
Cr2 O2 2.012(6) .
Cr2 O10 2.026(6) 4_565
Cr2 O12 2.033(6) .
Cr2 O6 2.040(6) .
Cr2 O2S 2.268(6) .
Cr3 O7 2.028(5) 12_655
Cr3 O7 2.028(5) 2_655
Cr3 O3 2.035(5) 11
Cr3 O3 2.035(5) .
Cr3 O3S 2.250(7) .
Cr3 Cr4 2.397(2) .
Cr4 O4 2.037(6) .
Cr4 O4 2.037(6) 11
Cr4 O8 2.035(6) 12_655
Cr4 O8 2.035(6) 2_655
Cr4 O4S 2.267(8) .
O1 C1 1.232(9) .
O2 C1 1.290(10) .
O3 C2 1.248(9) .
O4 C2 1.289(9) .
O5 C21 1.245(9) .
O6 C21 1.276(9) .
O7 C22 1.278(9) .
O7 Cr3 2.028(5) 10_565
O8 C22 1.231(9) .
O8 Cr4 2.035(6) 10_565
O9 C42 1.249(9) .
O9 Cr1 2.033(5) 2_655
O10 C42 1.259(8) .
O10 Cr2 2.026(6) 2_655
O11 C41 1.272(9) .
O12 C41 1.253(9) .
Si1 C10 1.8479(10) .
Si1 C12 1.8978(10) .
Si1 C18 1.8978(10) .
Si1 C15 1.8980(10) .
C18 C19 1.5101(10) .
C18 C17 1.5103(10) .
C18 H18A 1.0000 .
C19 H19A 0.9597 .
C19 H19B 0.9601 .
C19 H19C 0.9601 .
C17 H17A 0.9603 .
C17 H17B 0.9601 .
C17 H17C 0.9601 .
C15 C14 1.5102(10) .
C15 C16 1.5102(10) .
C15 H15A 1.0000 .
C16 H16A 0.9599 .
C16 H16B 0.9601 .
C16 H16C 0.9598 .
C14 H14A 0.9597 .
C14 H14B 0.9599 .
C14 H14C 0.9602 .
C12 C13 1.5094(10) .
C12 C11 1.5099(10) .
C12 H12A 1.0000 .
C13 H13A 0.9800 .
C13 H13B 0.9800 .
C13 H13C 0.9800 .
C11 H11A 0.9599 .
C11 H11B 0.9599 .
C11 H11C 0.9599 .
Si2 C30 1.8481(10) .
Si2 C35 1.8976(10) .
Si2 C38 1.8982(10) .
Si2 C32 1.8982(10) .
C38 C37 1.5098(10) .
C38 C39 1.5101(10) .
C38 H38A 1.0000 .
C39 H39A 0.9602 .
C39 H39B 0.9598 .
C39 H39C 0.9600 .
C37 H37A 0.9600 .
C37 H37B 0.9600 .
C37 H37C 0.9601 .
C35 C36 1.5099(10) .
C35 C34 1.5104(10) .
C35 H35A 1.0000 .
C36 H36A 0.9600 .
C36 H36B 0.9598 .
C36 H36C 0.9602 .
C34 H34A 0.9601 .
C34 H34B 0.9600 .
C34 H34C 0.9599 .
C32 C33 1.5103(10) .
C32 C31 1.5103(10) .
C32 H32A 1.0000 .
C33 H33A 0.9599 .
C33 H33B 0.9600 .
C33 H33C 0.9602 .
C31 H31A 0.9601 .
C31 H31B 0.9597 .
C31 H31C 0.9601 .
Si3 C50 1.8479(10) .
Si3 C58 1.8974(10) .
Si3 C55 1.8978(10) .
Si3 C52 1.8988(10) .
C58 C57 1.5092(10) .
C58 C59 1.5093(10) .
C58 H58A 1.0000 .
C59 H59A 0.9600 .
C59 H59B 0.9600 .
C59 H59C 0.9600 .
C57 H57A 0.9599 .
C57 H57B 0.9602 .
C57 H57C 0.9601 .
C55 C56 1.5101(10) .
C55 C54 1.5104(10) .
C55 H55A 1.0000 .
C56 H56A 0.9601 .
C56 H56B 0.9598 .
C56 H56C 0.9597 .
C54 H54A 0.9603 .
C54 H54B 0.9602 .
C54 H54C 0.9602 .
C52 C53 1.5106(10) .
C52 C51 1.5103(10) .
C52 H52A 1.0000 .
C53 H53A 0.9600 .
C53 H53B 0.9601 .
C53 H53C 0.9598 .
C51 H51A 0.9599 .
C51 H51B 0.9596 .
C51 H51C 0.9599 .
C1 C4 1.566(10) .
C2 C8 1.540(10) .
C3 C4 1.3900 .
C3 C8 1.3900 .
C3 H3A 0.9500 .
C4 C5 1.3900 .
C5 C6 1.3900 .
C5 H5A 0.9500 .
C6 C7 1.3900 .
C6 C9 1.4304(10) .
C7 C8 1.3900 .
C7 H7A 0.9500 .
C9 C10 1.2101(10) .
C21 C28 1.553(10) .
C22 C24 1.577(10) .
C23 C24 1.3900 .
C23 C28 1.3900 .
C23 H23A 0.9500 .
C24 C25 1.3900 .
C25 C26 1.3900 .
C25 H25A 0.9500 .
C26 C27 1.3900 .
C26 C29 1.4303(10) .
C27 C28 1.3900 .
C27 H27A 0.9500 .
C29 C30 1.2099(10) .
C41 C44 1.528(10) .
C42 C48 1.536(9) .
C43 C44 1.3900 .
C43 C48 1.3900 .
C43 H43A 0.9500 .
C44 C45 1.3900 .
C45 C46 1.3900 .
C45 H45A 0.9500 .
C46 C47 1.3900 .
C46 C49 1.4301(10) .
C47 C48 1.3900 .
C47 H47A 0.9500 .
C49 C50 1.2096(10) .

loop_
_geom_torsion_atom_site_label_1
_geom_torsion_atom_site_label_2
_geom_torsion_atom_site_label_3
_geom_torsion_atom_site_label_4
_geom_torsion
_geom_torsion_site_symmetry_1
_geom_torsion_site_symmetry_4
O1 Cr1 Cr2 O2 -0.2(2) . .
O5 Cr1 Cr2 O2 89.3(2) . .
O9 Cr1 Cr2 O2 179.3(2) 4_565 .
O11 Cr1 Cr2 O2 -90.6(2) . .
O1S Cr1 Cr2 O2 -116(15) . .
O1 Cr1 Cr2 O10 179.0(2) . 4_565
O5 Cr1 Cr2 O10 -91.5(2) . 4_565
O9 Cr1 Cr2 O10 -1.5(2) 4_565 4_565
O11 Cr1 Cr2 O10 88.6(2) . 4_565
O1S Cr1 Cr2 O10 63(15) . 4_565
O1 Cr1 Cr2 O12 91.2(2) . .
O5 Cr1 Cr2 O12 -179.4(2) . .
O9 Cr1 Cr2 O12 -89.4(2) 4_565 .
O11 Cr1 Cr2 O12 0.7(2) . .
O1S Cr1 Cr2 O12 -24(15) . .
O1 Cr1 Cr2 O6 -89.2(2) . .
O5 Cr1 Cr2 O6 0.2(2) . .
O9 Cr1 Cr2 O6 90.2(2) 4_565 .
O11 Cr1 Cr2 O6 -179.7(2) . .
O1S Cr1 Cr2 O6 155(53) . .
O1 Cr1 Cr2 O2S 106(10) . .
O5 Cr1 Cr2 O2S -164(58) . .
O9 Cr1 Cr2 O2S -74(10) 4_565 .
O11 Cr1 Cr2 O2S 16(10) . .
O1S Cr1 Cr2 O2S -9(19) . .
O7 Cr3 Cr4 O4 179.1(2) 12_655 .
O7 Cr3 Cr4 O4 89.3(2) 2_655 .
O3 Cr3 Cr4 O4 -90.9(2) 11 .
O3 Cr3 Cr4 O4 -0.7(2) . .
O3S Cr3 Cr4 O4 134(100) . .
O7 Cr3 Cr4 O4 -89.3(2) 12_655 11
O7 Cr3 Cr4 O4 -179.1(2) 2_655 11
O3 Cr3 Cr4 O4 0.7(2) 11 11
O3 Cr3 Cr4 O4 90.9(2) . 11
O3S Cr3 Cr4 O4 -134(100) . 11
O7 Cr3 Cr4 O8 -1.0(2) 12_655 12_655
O7 Cr3 Cr4 O8 -90.8(2) 2_655 12_655
O3 Cr3 Cr4 O8 89.0(2) 11 12_655
O3 Cr3 Cr4 O8 179.2(2) . 12_655
O3S Cr3 Cr4 O8 -46(100) . 12_655
O7 Cr3 Cr4 O8 90.8(2) 12_655 2_655
O7 Cr3 Cr4 O8 1.0(2) 2_655 2_655
O3 Cr3 Cr4 O8 -179.2(2) 11 2_655
O3 Cr3 Cr4 O8 -89.0(2) . 2_655
O3S Cr3 Cr4 O8 46(100) . 2_655
O7 Cr3 Cr4 O4S 44.87(16) 12_655 .
O7 Cr3 Cr4 O4S -44.87(16) 2_655 .
O3 Cr3 Cr4 O4S 134.89(16) 11 .
O3 Cr3 Cr4 O4S -134.90(16) . .
O3S Cr3 Cr4 O4S 0(100) . .
O5 Cr1 O1 C1 -89.9(6) . .
O9 Cr1 O1 C1 -13(6) 4_565 .
O11 Cr1 O1 C1 87.2(6) . .
O1S Cr1 O1 C1 178.1(6) . .
Cr2 Cr1 O1 C1 -1.2(6) . .
O10 Cr2 O2 C1 -11(5) 4_565 .
O12 Cr2 O2 C1 -86.6(6) . .
O6 Cr2 O2 C1 90.1(6) . .
O2S Cr2 O2 C1 -177.3(6) . .
Cr1 Cr2 O2 C1 1.5(6) . .
O7 Cr3 O3 C2 -3(5) 12_655 .
O7 Cr3 O3 C2 -86.4(6) 2_655 .
O3 Cr3 O3 C2 90.7(6) 11 .
O3S Cr3 O3 C2 -178.0(6) . .
Cr4 Cr3 O3 C2 1.9(6) . .
O4 Cr4 O4 C2 -88.6(6) 11 .
O8 Cr4 O4 C2 -2(5) 12_655 .
O8 Cr4 O4 C2 88.3(6) 2_655 .
O4S Cr4 O4 C2 179.4(6) . .
Cr3 Cr4 O4 C2 -0.3(6) . .
O1 Cr1 O5 C21 90.5(6) . .
O9 Cr1 O5 C21 -86.9(6) 4_565 .
O11 Cr1 O5 C21 3(5) . .
O1S Cr1 O5 C21 -177.9(6) . .
Cr2 Cr1 O5 C21 1.7(6) . .
O2 Cr2 O6 C21 -90.6(6) . .
O10 Cr2 O6 C21 85.9(6) 4_565 .
O12 Cr2 O6 C21 5(5) . .
O2S Cr2 O6 C21 177.5(6) . .
Cr1 Cr2 O6 C21 -2.1(6) . .
O1 Cr1 O11 C41 -88.4(6) . .
O5 Cr1 O11 C41 -1(5) . .
O9 Cr1 O11 C41 89.0(6) 4_565 .
O1S Cr1 O11 C41 -179.9(6) . .
Cr2 Cr1 O11 C41 0.4(6) . .
O2 Cr2 O12 C41 86.4(7) . .
O10 Cr2 O12 C41 -90.2(6) 4_565 .
O6 Cr2 O12 C41 -9(5) . .
O2S Cr2 O12 C41 178.3(7) . .
Cr1 Cr2 O12 C41 -2.1(6) . .
C10 Si1 C18 C19 -55.8(7) . .
C12 Si1 C18 C19 64.2(7) . .
C15 Si1 C18 C19 -175.5(7) . .
C10 Si1 C18 C17 64.9(7) . .
C12 Si1 C18 C17 -175.1(7) . .
C15 Si1 C18 C17 -54.8(7) . .
C10 Si1 C15 C14 158.2(9) . .
C12 Si1 C15 C14 38.6(9) . .
C18 Si1 C15 C14 -82.1(9) . .
C10 Si1 C15 C16 37.5(9) . .
C12 Si1 C15 C16 -82.1(9) . .
C18 Si1 C15 C16 157.2(9) . .
C10 Si1 C12 C13 26.5(8) . .
C18 Si1 C12 C13 -93.5(8) . .
C15 Si1 C12 C13 146.2(8) . .
C10 Si1 C12 C11 148.0(8) . .
C18 Si1 C12 C11 28.0(8) . .
C15 Si1 C12 C11 -92.4(8) . .
C30 Si2 C38 C37 -177.8(7) . .
C35 Si2 C38 C37 62.5(7) . .
C32 Si2 C38 C37 -58.0(7) . .
C30 Si2 C38 C39 60.8(7) . .
C35 Si2 C38 C39 -59.0(7) . .
C32 Si2 C38 C39 -179.5(7) . .
C30 Si2 C35 C36 36.7(7) . .
C38 Si2 C35 C36 156.5(7) . .
C32 Si2 C35 C36 -83.0(7) . .
C30 Si2 C35 C34 157.8(7) . .
C38 Si2 C35 C34 -82.5(7) . .
C32 Si2 C35 C34 38.0(7) . .
C30 Si2 C32 C33 -60.4(6) . .
C35 Si2 C32 C33 59.4(6) . .
C38 Si2 C32 C33 179.9(6) . .
C30 Si2 C32 C31 60.5(6) . .
C35 Si2 C32 C31 -179.7(6) . .
C38 Si2 C32 C31 -59.2(6) . .
C50 Si3 C58 C57 175.6(7) . .
C55 Si3 C58 C57 55.2(7) . .
C52 Si3 C58 C57 -65.1(7) . .
C50 Si3 C58 C59 53.9(7) . .
C55 Si3 C58 C59 -66.5(7) . .
C52 Si3 C58 C59 173.2(7) . .
C50 Si3 C55 C56 -44.1(6) . .
C58 Si3 C55 C56 76.3(6) . .
C52 Si3 C55 C56 -163.7(6) . .
C50 Si3 C55 C54 76.8(6) . .
C58 Si3 C55 C54 -162.9(6) . .
C52 Si3 C55 C54 -42.8(6) . .
C50 Si3 C52 C53 71.1(7) . .
C58 Si3 C52 C53 -48.2(7) . .
C55 Si3 C52 C53 -169.3(7) . .
C50 Si3 C52 C51 -168.7(7) . .
C58 Si3 C52 C51 72.0(7) . .
C55 Si3 C52 C51 -49.1(7) . .
Cr1 O1 C1 O2 3.1(13) . .
Cr1 O1 C1 C4 -176.1(5) . .
Cr2 O2 C1 O1 -3.3(13) . .
Cr2 O2 C1 C4 176.0(5) . .
Cr3 O3 C2 O4 -3.0(12) . .
Cr3 O3 C2 C8 177.8(5) . .
Cr4 O4 C2 O3 2.2(12) . .
Cr4 O4 C2 C8 -178.6(5) . .
C8 C3 C4 C5 0.0 . .
C8 C3 C4 C1 177.2(6) . .
O1 C1 C4 C5 -173.6(6) . .
O2 C1 C4 C5 7.1(9) . .
O1 C1 C4 C3 9.2(10) . .
O2 C1 C4 C3 -170.1(6) . .
C3 C4 C5 C6 0.0 . .
C1 C4 C5 C6 -177.1(6) . .
C4 C5 C6 C7 0.0 . .
C4 C5 C6 C9 178.4(12) . .
C5 C6 C7 C8 0.0 . .
C9 C6 C7 C8 -178.3(12) . .
C6 C7 C8 C3 0.0 . .
C6 C7 C8 C2 177.2(6) . .
C4 C3 C8 C7 0.0 . .
C4 C3 C8 C2 -177.2(6) . .
O3 C2 C8 C7 173.1(6) . .
O4 C2 C8 C7 -6.2(9) . .
O3 C2 C8 C3 -9.7(9) . .
O4 C2 C8 C3 171.0(6) . .
C5 C6 C9 C10 97(10) . .
C7 C6 C9 C10 -84(10) . .
C6 C9 C10 Si1 174(5) . .
C12 Si1 C10 C9 -100(6) . .
C18 Si1 C10 C9 20(6) . .
C15 Si1 C10 C9 140(6) . .
Cr1 O5 C21 O6 -4.6(13) . .
Cr1 O5 C21 C28 177.5(5) . .
Cr2 O6 C21 O5 4.8(12) . .
Cr2 O6 C21 C28 -177.2(5) . .
Cr4 O8 C22 O7 -0.1(13) 10_565 .
Cr4 O8 C22 C24 177.4(5) 10_565 .
Cr3 O7 C22 O8 1.3(13) 10_565 .
Cr3 O7 C22 C24 -176.3(4) 10_565 .
C28 C23 C24 C25 0.0 . .
C28 C23 C24 C22 178.4(6) . .
O8 C22 C24 C23 -170.0(6) . .
O7 C22 C24 C23 7.9(9) . .
O8 C22 C24 C25 8.4(9) . .
O7 C22 C24 C25 -173.6(5) . .
C23 C24 C25 C26 0.0 . .
C22 C24 C25 C26 -178.5(6) . .
C24 C25 C26 C27 0.0 . .
C24 C25 C26 C29 179.3(19) . .
C25 C26 C27 C28 0.0 . .
C29 C26 C27 C28 -179.3(17) . .
C26 C27 C28 C23 0.0 . .
C26 C27 C28 C21 175.4(6) . .
C24 C23 C28 C27 0.0 . .
C24 C23 C28 C21 -175.6(6) . .
O5 C21 C28 C27 173.3(6) . .
O6 C21 C28 C27 -5.0(9) . .
O5 C21 C28 C23 -11.2(9) . .
O6 C21 C28 C23 170.5(5) . .
C27 C26 C29 C30 176(12) . .
C25 C26 C29 C30 -4(14) . .
C26 C29 C30 Si2 162(4) . .
C35 Si2 C30 C29 -177(100) . .
C38 Si2 C30 C29 63(11) . .
C32 Si2 C30 C29 -57(11) . .
Cr2 O12 C41 O11 3.2(12) . .
Cr2 O12 C41 C44 -177.0(5) . .
Cr1 O11 C41 O12 -2.4(12) . .
Cr1 O11 C41 C44 177.9(5) . .
Cr1 O9 C42 O10 5.2(12) 2_655 .
Cr1 O9 C42 C48 -178.6(5) 2_655 .
Cr2 O10 C42 O9 -7.0(13) 2_655 .
Cr2 O10 C42 C48 176.8(5) 2_655 .
C48 C43 C44 C45 0.0 . .
C48 C43 C44 C41 -176.4(6) . .
O12 C41 C44 C45 -6.5(10) . .
O11 C41 C44 C45 173.2(5) . .
O12 C41 C44 C43 169.9(6) . .
O11 C41 C44 C43 -10.3(9) . .
C43 C44 C45 C46 0.0 . .
C41 C44 C45 C46 176.4(6) . .
C44 C45 C46 C47 0.0 . .
C44 C45 C46 C49 -179.6(19) . .
C45 C46 C47 C48 0.0 . .
C49 C46 C47 C48 179.6(17) . .
C46 C47 C48 C43 0.0 . .
C46 C47 C48 C42 -176.9(6) . .
C44 C43 C48 C47 0.0 . .
C44 C43 C48 C42 176.9(6) . .
O9 C42 C48 C47 -172.4(6) . .
O10 C42 C48 C47 4.4(9) . .
O9 C42 C48 C43 10.6(9) . .
O10 C42 C48 C43 -172.5(6) . .
C45 C46 C49 C50 -13(24) . .
C47 C46 C49 C50 167(22) . .
C46 C49 C50 Si3 -172(11) . .
C58 Si3 C50 C49 174(13) . .
C55 Si3 C50 C49 -64(13) . .
C52 Si3 C50 C49 55(13) . .

loop_
_platon_squeeze_void_nr
_platon_squeeze_void_average_x
_platon_squeeze_void_average_y
_platon_squeeze_void_average_z
_platon_squeeze_void_volume
_platon_squeeze_void_count_electrons
_platon_squeeze_void_content
1 -0.001 -0.007 -0.004 37638 13106 ' '
